data_4323777
loop_
_publ_author_name
'F. Albert Cotton'
'John H. Matonic'
'Carlos A. Murillo'

_publ_section_title
;
 Synthesis and Structural Studies of Platinum Complexes Containing
 Monodentate, Bridging, and Chelating Formamidine Ligands
;
_journal_name_full 'Inorganic Chemistry'
_journal_page_first 498
_journal_page_last 503
_journal_paper_doi 10.1021/ic950741e
_journal_volume 35
_journal_year 1996
_chemical_formula_moiety 'C52 H44 N8 Pt2'
_chemical_formula_structural 'Pt2 (C13 H11 N2)4'
_chemical_formula_sum 'C52 H44 N8 Pt2'
_chemical_formula_weight 1171.13
_chemical_name_systematic
;
 tetrakis-(diphenylformamidinate)diplatinate(II)
;
_space_group_IT_number 211
_symmetry_cell_setting cubic
_symmetry_space_group_name_Hall 'I 4 2 3'
_symmetry_space_group_name_H-M 'I 4 3 2'
_atom_sites_solution_hydrogens geom
_atom_sites_solution_primary direct
_atom_sites_solution_secondary difmap
_audit_creation_method SHELXL
_cell_angle_alpha 90.00
_cell_angle_beta 90.00
_cell_angle_gamma 90.00
_cell_formula_units_Z 6
_cell_length_a 19.671(1)
_cell_length_b 19.671(1)
_cell_length_c 19.671(1)
_cell_measurement_reflns_used 25
_cell_measurement_temperature 293(2)
_cell_measurement_theta_max 80
_cell_measurement_theta_min 50
_cell_volume 7611.7(7)
_computing_data_reduction TEXSAN
_computing_molecular_graphics ORTEP
_computing_publication_material 'SHELXL-93 (Sheldrick, 1993)'
_computing_structure_refinement 'SHELXL-93 (Sheldrick, 1993)'
_computing_structure_solution 'SHELXS-86 (Sheldrick, 1990)'
_diffrn_ambient_temperature 293(2)
_diffrn_measurement_device 'Rigaku - AFC5R'
_diffrn_measurement_method omega
_diffrn_radiation_monochromator graphite
_diffrn_radiation_source 'rotating anode'
_diffrn_radiation_type CuK\a
_diffrn_radiation_wavelength 1.54184
_diffrn_reflns_av_R_equivalents 0.0471
_diffrn_reflns_av_sigmaI/netI 0.0460
_diffrn_reflns_limit_h_max 22
_diffrn_reflns_limit_h_min 0
_diffrn_reflns_limit_k_max 15
_diffrn_reflns_limit_k_min 0
_diffrn_reflns_limit_l_max 22
_diffrn_reflns_limit_l_min 0
_diffrn_reflns_number 1639
_diffrn_reflns_theta_max 59.97
_diffrn_reflns_theta_min 3.18
_diffrn_standards_decay_% -4.8
_diffrn_standards_interval_count 150
_diffrn_standards_number 33
_exptl_absorpt_coefficient_mu 10.475
_exptl_absorpt_correction_T_max 1.000
_exptl_absorpt_correction_T_min 0.7913
_exptl_absorpt_correction_type psi-scans
_exptl_crystal_colour orange
_exptl_crystal_density_diffrn 1.533
_exptl_crystal_description cube
_exptl_crystal_F_000 3408
_exptl_crystal_size_max 0.30
_exptl_crystal_size_mid 0.30
_exptl_crystal_size_min 0.30
_refine_diff_density_max 1.481
_refine_diff_density_min -0.574
_refine_diff_density_rms 0.177
_refine_ls_abs_structure_details 'Flack H D (1983), Acta Cryst. A39, 876-881'
_refine_ls_abs_structure_Flack 0.44(10)
_refine_ls_extinction_coef 0.00005(2)
_refine_ls_extinction_expression Fc^*^=kFc[1+0.001xFc^2^\l^3^/sin(2\q)]^-1/4^
_refine_ls_extinction_method SHELXL
_refine_ls_goodness_of_fit_all 1.155
_refine_ls_goodness_of_fit_obs 1.203
_refine_ls_hydrogen_treatment none
_refine_ls_matrix_type full
_refine_ls_number_parameters 57
_refine_ls_number_reflns 958
_refine_ls_number_restraints 0
_refine_ls_restrained_S_all 1.548
_refine_ls_restrained_S_obs 1.203
_refine_ls_R_factor_all 0.0695
_refine_ls_R_factor_obs 0.0500
_refine_ls_shift/esd_max 0.051
_refine_ls_shift/esd_mean 0.015
_refine_ls_structure_factor_coef Fsqd
_refine_ls_weighting_details 'w=1/[\s^2^(Fo^2^)+(0.0898P)^2^+14.9839P] where P=(Fo^2^+2Fc^2^)/3'
_refine_ls_weighting_scheme calc
_refine_ls_wR_factor_all 0.1940
_refine_ls_wR_factor_obs 0.1375
_reflns_number_observed 792
_reflns_number_total 964
_reflns_observed_criterion >2sigma(I)
_cod_data_source_file ic950741e_4.cif
_cod_data_source_block C52H44N8Pt2
_cod_depositor_comments
;
The following automatic conversions were performed:

'_refine_ls_weighting_scheme' value 'calc
w=1/[\s^2^(Fo^2^)+(0.0898P)^2^+14.9839P] where P=(Fo^2^+2Fc^2^)/3'
was changed to 'calc'. New tag '_refine_ls_weighting_details' was
created. The value of the new tag was set to
'w=1/[\s^2^(Fo^2^)+(0.0898P)^2^+14.9839P] where P=(Fo^2^+2Fc^2^)/3'.

Automatic conversion script
Id: cif_fix_values 3143 2015-03-26 13:38:13Z robertas 
;
_cod_database_code 4323777

loop_
_symmetry_equiv_pos_as_xyz
'x, y, z'
'z, x, y'
'y, z, x'
'-x, -z, -y'
'-y, -x, -z'
'-z, -y, -x'
'x, -y, -z'
'z, -x, -y'
'y, -z, -x'
'-x, z, y'
'-y, x, z'
'-z, y, x'
'-x, y, -z'
'-z, x, -y'
'-y, z, -x'
'x, -z, y'
'y, -x, z'
'z, -y, x'
'-x, -y, z'
'-z, -x, y'
'-y, -z, x'
'x, z, -y'
'y, x, -z'
'z, y, -x'
'x+1/2, y+1/2, z+1/2'
'z+1/2, x+1/2, y+1/2'
'y+1/2, z+1/2, x+1/2'
'-x+1/2, -z+1/2, -y+1/2'
'-y+1/2, -x+1/2, -z+1/2'
'-z+1/2, -y+1/2, -x+1/2'
'x+1/2, -y+1/2, -z+1/2'
'z+1/2, -x+1/2, -y+1/2'
'y+1/2, -z+1/2, -x+1/2'
'-x+1/2, z+1/2, y+1/2'
'-y+1/2, x+1/2, z+1/2'
'-z+1/2, y+1/2, x+1/2'
'-x+1/2, y+1/2, -z+1/2'
'-z+1/2, x+1/2, -y+1/2'
'-y+1/2, z+1/2, -x+1/2'
'x+1/2, -z+1/2, y+1/2'
'y+1/2, -x+1/2, z+1/2'
'z+1/2, -y+1/2, x+1/2'
'-x+1/2, -y+1/2, z+1/2'
'-z+1/2, -x+1/2, y+1/2'
'-y+1/2, -z+1/2, x+1/2'
'x+1/2, z+1/2, -y+1/2'
'y+1/2, x+1/2, -z+1/2'
'z+1/2, y+1/2, -x+1/2'

loop_
_atom_site_aniso_label
_atom_site_aniso_U_11
_atom_site_aniso_U_22
_atom_site_aniso_U_33
_atom_site_aniso_U_23
_atom_site_aniso_U_13
_atom_site_aniso_U_12
Pt1 0.0392(4) 0.0424(6) 0.0392(4) 0.000 0.000 0.000
N1 0.03(1) 0.035(9) 0.07(2) -0.02(1) -0.01(1) 0.03(1)
C1 0.037(8) 0.026(1) 0.037(8) 0.01(2) 0.01(1) -0.01(2)
N1' 0.08(4) 0.04(1) 0.05(1) 0.01(1) 0.01(2) -0.01(2)
C1' 0.03(2) 0.14(4) 0.07(2) 0.000 0.000 -0.04(5)

loop_
_atom_site_label
_atom_site_type_symbol
_atom_site_fract_x
_atom_site_fract_y
_atom_site_fract_z
_atom_site_U_iso_or_equiv
_atom_site_thermal_displace_type
_atom_site_occupancy
_atom_site_calc_flag
_atom_site_refinement_flags
_atom_site_disorder_group
Pt1 Pt 0.0000 0.43267(4) 0.0000 0.0403(4) Uani 1 d S .
N1 N 0.069(2) 0.4400(8) 0.077(2) 0.046(7) Uani 0.50 d P 1
C1 C 0.0934(9) 0.5000 0.0934(9) 0.034(5) Uani 0.50 d SP 1
C11 C 0.1304(7) 0.3882(7) 0.0755(8) 0.032(4) Uiso 0.50 d PG 1
C12 C 0.1996(8) 0.4024(8) 0.079(1) 0.048(9) Uiso 0.50 d PG 1
C13 C 0.2457(6) 0.350(1) 0.092(1) 0.10(2) Uiso 0.50 d PG 1
C14 C 0.2226(9) 0.285(1) 0.103(1) 0.08(1) Uiso 0.50 d PG 1
C15 C 0.153(1) 0.2707(7) 0.101(1) 0.067(8) Uiso 0.50 d PG 1
C16 C 0.1074(7) 0.3223(8) 0.0865(9) 0.047(6) Uiso 0.50 d PG 1
N1' C -0.010(3) 0.440(1) 0.102(2) 0.06(1) Uani 0.50 d P 2
C1' C 0.0000 0.5000 0.136(2) 0.08(1) Uani 0.50 d SP 2
C11' C 0.035(2) 0.386(1) 0.143(1) 0.08(1) Uiso 0.50 d PG 2
C12' C 0.083(1) 0.394(1) 0.194(1) 0.07(1) Uiso 0.50 d PG 2
C13' C 0.097(1) 0.341(1) 0.239(1) 0.06(1) Uiso 0.50 d PG 2
C14' C 0.063(1) 0.280(1) 0.232(1) 0.11(1) Uiso 0.50 d PG 2
C15' C 0.015(2) 0.271(1) 0.181(1) 0.11(1) Uiso 0.50 d PG 2
C16' C 0.001(2) 0.324(1) 0.137(1) 0.102(9) Uiso 0.50 d PG 2

loop_
_atom_type_symbol
_atom_type_description
_atom_type_scat_dispersion_real
_atom_type_scat_dispersion_imag
_atom_type_scat_source
C C 0.0181 0.0091 'International Tables Vol C Tables 4.2.6.8 and 6.1.1.4'
H H 0.0000 0.0000 'International Tables Vol C Tables 4.2.6.8 and 6.1.1.4'
Pt Pt -4.5932 6.9264 'International Tables Vol C Tables 4.2.6.8 and 6.1.1.4'
N N 0.0311 0.0180 'International Tables Vol C Tables 4.2.6.8 and 6.1.1.4'

loop_
_geom_angle_atom_site_label_1
_geom_angle_atom_site_label_2
_geom_angle_atom_site_label_3
_geom_angle
_geom_angle_site_symmetry_1
_geom_angle_site_symmetry_3
_geom_angle_publ_flag
N1' Pt1 N1' 89.7(1) 12 13 ?
N1' Pt1 N1' 89.7(1) 12 . y
N1' Pt1 N1' 172(1) 13 . y
N1' Pt1 N1' 172(1) 12 24 ?
N1' Pt1 N1' 89.6(1) 13 24 ?
N1' Pt1 N1' 89.7(1) . 24 ?
N1 Pt1 N1 89.72(6) 12 13 ?
N1 Pt1 N1 89.72(7) 12 . y
N1 Pt1 N1 171.9(9) 13 . y
N1 Pt1 N1 171.9(9) 12 24 ?
N1 Pt1 N1 89.71(7) 13 24 ?
N1 Pt1 N1 89.71(7) . 24 ?
N1' Pt1 Pt1 85.7(7) 12 6_565 ?
N1' Pt1 Pt1 85.7(7) 13 6_565 ?
N1' Pt1 Pt1 85.7(7) . 6_565 ?
N1' Pt1 Pt1 85.7(7) 24 6_565 ?
N1 Pt1 Pt1 86.0(5) 12 6_565 ?
N1 Pt1 Pt1 86.0(5) 13 6_565 ?
N1 Pt1 Pt1 86.0(5) . 6_565 ?
N1 Pt1 Pt1 86.0(5) 24 6_565 ?
C1 N1 C11 107(2) . . ?
C1 N1 Pt1 119(2) . . ?
C11 N1 Pt1 117(2) . . ?
N1 C1 N1 129(2) . 18_565 y
C12 C11 C16 120.0 . . ?
C12 C11 N1 128(1) . . ?
C16 C11 N1 110(2) . . ?
C11 C12 C13 120.0 . . ?
C11 C12 C13 130(2) . 28 ?
C13 C12 C13 58(2) . 28 ?
C14 C13 C12 120.0 . . ?
C14 C13 C13 126.5(6) . 28 ?
C12 C13 C13 72.4(1) . 28 ?
C14 C13 C12 158.0(8) . 28 ?
C12 C13 C12 80.4(2) . 28 ?
C13 C13 C12 49(1) 28 28 ?
C15 C14 C13 120.0 . . ?
C14 C15 C16 120.0 . . ?
C15 C16 C11 120.0 . . ?
C1' N1' C11' 104(3) . . ?
C1' N1' Pt1 122(2) . . ?
C11' N1' Pt1 113(2) . . ?
N1' C1' N1' 121(3) 19_565 . y
C12' C11' C16' 120.0 . . ?
C12' C11' N1' 131(2) . . ?
C16' C11' N1' 105(2) . . ?
C11' C12' C13' 120.0 . . ?
C11' C12' C13' 174(2) . 29 ?
C13' C12' C13' 60(2) . 29 ?
C14' C13' C12' 120.0 . . ?
C14' C13' C13' 162(2) . 29 ?
C12' C13' C13' 77(2) . 29 ?
C14' C13' C12' 138(3) . 29 ?
C12' C13' C12' 82(2) . 29 ?
C13' C13' C12' 43(1) 29 29 ?
C15' C14' C13' 120.0 . . ?
C14' C15' C16' 120.0 . . ?
C15' C16' C11' 120.0 . . ?

loop_
_geom_bond_atom_site_label_1
_geom_bond_atom_site_label_2
_geom_bond_distance
_geom_bond_site_symmetry_2
_geom_bond_publ_flag
Pt1 Pt1 2.649(2) 6_565 y
Pt1 N1' 2.03(3) 12 y
Pt1 N1' 2.03(3) 13 ?
Pt1 N1' 2.03(3) . ?
Pt1 N1' 2.03(3) 24 ?
Pt1 N1 2.04(2) 12 y
Pt1 N1 2.04(2) 13 ?
Pt1 N1 2.04(2) . ?
Pt1 N1 2.04(2) 24 ?
N1 C1 1.32(2) . ?
N1 C11 1.59(3) . ?
C1 N1 1.32(2) 18_565 ?
C11 C12 1.39 . ?
C11 C16 1.39 . ?
C12 C13 1.39 . ?
C12 C13 1.76(2) 28 ?
C13 C14 1.39 . ?
C13 C13 1.58(5) 28 ?
C13 C12 1.76(4) 28 ?
C14 C15 1.39 . ?
C15 C16 1.39 . ?
N1' C1' 1.37(3) . ?
N1' C11' 1.61(5) . ?
C1' N1' 1.37(3) 19_565 ?
C11' C12' 1.39 . ?
C11' C16' 1.39 . ?
C12' C13' 1.39 . ?
C12' C13' 1.99(5) 29 ?
C13' C14' 1.39 . ?
C13' C13' 1.77(5) 29 ?
C13' C12' 1.99(3) 29 ?
C14' C15' 1.39 . ?
C15' C16' 1.39 . ?

loop_
_geom_torsion_atom_site_label_1
_geom_torsion_atom_site_label_2
_geom_torsion_atom_site_label_3
_geom_torsion_atom_site_label_4
_geom_torsion
_geom_torsion_site_symmetry_1
_geom_torsion_site_symmetry_2
_geom_torsion_site_symmetry_3
_geom_torsion_site_symmetry_4
_geom_torsion_publ_flag
N1 Pt1 Pt1 N1 6.8(6) . . 6_565 18_565 ?
